data_7702587
loop_
_publ_author_name
'Costa, Ramon'
'L\'opez, Concepci\'on'
'Molins, Elies'
'Espinosa, Enric'
'P\'erez, Jos\'e'

_publ_section_title
;
 Heterodimetallic copper(ii) compounds containing
 ferrocenecarboxylato(--1) and triamines as ligands
;
_journal_issue 19
_journal_name_full 'Journal of the Chemical Society, Dalton Transactions'
_journal_page_first 2833
_journal_paper_doi 10.1039/b102030g
_journal_year 2001
_chemical_formula_sum 'C20 H34 Cl Cu Fe N3 O7'
_chemical_formula_weight 583.34
_space_group_IT_number 14
_space_group_name_Hall '-P 2ybc'
_space_group_name_H-M_alt 'P 1 21/c 1'
_symmetry_cell_setting monoclinic
_symmetry_space_group_name_H-M 'P 1 21/c 1'
_atom_sites_solution_hydrogens geom
_atom_sites_solution_primary direct
_atom_sites_solution_secondary difmap
_audit_creation_method SHELXL-97
_cell_angle_alpha 90.00
_cell_angle_beta 110.63(2)
_cell_angle_gamma 90.00
_cell_formula_units_Z 4
_cell_length_a 11.271(2)
_cell_length_b 15.3690(10)
_cell_length_c 15.852(7)
_cell_measurement_reflns_used 15
_cell_measurement_temperature 293(2)
_cell_measurement_theta_max 13.49
_cell_measurement_theta_min 12.69
_cell_volume 2569.9(13)
_computing_structure_refinement 'SHELXL-97 (Sheldrick, 1997)'
_computing_structure_solution 'SHELXS-97 (Sheldrick, 1990)'
_diffrn_ambient_temperature 293(2)
_diffrn_measured_fraction_theta_full 0.999
_diffrn_measured_fraction_theta_max 0.999
_diffrn_radiation_monochromator graphite
_diffrn_radiation_source 'fine-focus sealed tube'
_diffrn_radiation_type MoK\a
_diffrn_radiation_wavelength 0.71069
_diffrn_reflns_av_R_equivalents 0.0234
_diffrn_reflns_av_sigmaI/netI 0.1344
_diffrn_reflns_limit_h_max 16
_diffrn_reflns_limit_h_min 0
_diffrn_reflns_limit_k_max 0
_diffrn_reflns_limit_k_min -22
_diffrn_reflns_limit_l_max 21
_diffrn_reflns_limit_l_min -22
_diffrn_reflns_number 9680
_diffrn_reflns_theta_full 30.88
_diffrn_reflns_theta_max 30.88
_diffrn_reflns_theta_min 2.34
_exptl_absorpt_coefficient_mu 1.539
_exptl_crystal_colour green
_exptl_crystal_density_diffrn 1.508
_exptl_crystal_density_method 'not measured'
_exptl_crystal_description plate
_exptl_crystal_F_000 1212
_exptl_crystal_size_max 0.52
_exptl_crystal_size_mid 0.34
_exptl_crystal_size_min 0.06
_refine_diff_density_max 1.075
_refine_diff_density_min -0.653
_refine_diff_density_rms 0.100
_refine_ls_extinction_method none
_refine_ls_goodness_of_fit_ref 0.924
_refine_ls_hydrogen_treatment mixed
_refine_ls_matrix_type full
_refine_ls_number_parameters 309
_refine_ls_number_reflns 8089
_refine_ls_number_restraints 27
_refine_ls_restrained_S_all 1.005
_refine_ls_R_factor_all 0.2028
_refine_ls_R_factor_gt 0.0572
_refine_ls_shift/su_max 1.736
_refine_ls_shift/su_mean 0.055
_refine_ls_structure_factor_coef Fsqd
_refine_ls_weighting_details 'calc w=1/[\s^2^(Fo^2^)+(0.0898P)^2^+0.0000P] where P=(Fo^2^+2Fc^2^)/3'
_refine_ls_weighting_scheme calc
_refine_ls_wR_factor_gt 0.1496
_refine_ls_wR_factor_ref 0.1764
_reflns_number_gt 3433
_reflns_number_total 8089
_reflns_threshold_expression >2sigma(I)
_cod_data_source_file b102030g.txt
_cod_data_source_block pmdien13compound2
_cod_depositor_comments
;
The following automatic conversions were performed:

data name '_atom_site_symetry_multiplicity' was replaced with
'_atom_site_symmetry_multiplicity' as specified in the replacement
file
'/home/saulius/struct/COD-crude-data/automatic-downloads/DataCite-retrospective/RSC/depositions/lib/lists/replacement-tags.lst'.

Automatic conversion script
Id: cif_correct_tags 6909 2019-04-08 15:41:33Z antanas 
;
_cod_original_cell_volume 2569.9(12)
_cod_original_sg_symbol_H-M 'P 21/c'
_cod_database_code 7702587

loop_
_symmetry_equiv_pos_as_xyz
'x, y, z'
'-x, y+1/2, -z+1/2'
'-x, -y, -z'
'x, -y-1/2, z-1/2'

loop_
_atom_site_label
_atom_site_type_symbol
_atom_site_fract_x
_atom_site_fract_y
_atom_site_fract_z
_atom_site_U_iso_or_equiv
_atom_site_adp_type
_atom_site_occupancy
_atom_site_symmetry_multiplicity
_atom_site_calc_flag
_atom_site_refinement_flags
Cu1 Cu 0.14913(5) 0.74412(3) 0.46817(3) 0.04039(17) Uani 1 1 d .
N1 N 0.3113(4) 0.6854(3) 0.4647(3) 0.0615(11) Uani 1 1 d .
N2 N 0.0541(4) 0.6497(3) 0.3803(3) 0.0542(10) Uani 1 1 d .
N3 N -0.0115(4) 0.8182(3) 0.4150(3) 0.0555(10) Uani 1 1 d .
O1 O 0.2465(3) 0.8438(2) 0.5306(2) 0.0516(8) Uani 1 1 d .
O2 O 0.2445(4) 0.8337(2) 0.6710(2) 0.0668(10) Uani 1 1 d .
C1 C 0.2683(4) 0.8723(3) 0.6103(3) 0.0463(10) Uani 1 1 d .
Fe1 Fe 0.51326(6) 0.98679(4) 0.68688(4) 0.0477(2) Uani 1 1 d .
C2 C 0.3256(4) 0.9604(3) 0.6272(3) 0.0460(10) Uani 1 1 d .
C3 C 0.3478(4) 1.0112(3) 0.7069(3) 0.0545(12) Uani 1 1 d .
H3 H 0.3291 0.9952 0.7574 0.065 Uiso 1 1 calc R
C4 C 0.4032(5) 1.0897(3) 0.6945(4) 0.0673(15) Uani 1 1 d .
H4 H 0.4275 1.1349 0.7360 0.081 Uiso 1 1 calc R
C5 C 0.4161(5) 1.0890(3) 0.6095(4) 0.0735(17) Uani 1 1 d .
H5 H 0.4492 1.1337 0.5849 0.088 Uiso 1 1 calc R
C6 C 0.3693(4) 1.0079(3) 0.5675(3) 0.0547(12) Uani 1 1 d .
H6 H 0.3679 0.9896 0.5113 0.066 Uiso 1 1 calc R
C7 C 0.6368(6) 0.9361(6) 0.8026(4) 0.093(2) Uani 1 1 d .
H7 H 0.6222 0.9311 0.8567 0.112 Uiso 1 1 calc R
C8 C 0.6068(5) 0.8737(4) 0.7317(5) 0.090(2) Uani 1 1 d .
H8 H 0.5694 0.8197 0.7313 0.108 Uiso 1 1 calc R
C9 C 0.6427(6) 0.9073(5) 0.6640(4) 0.0803(18) Uani 1 1 d .
H9 H 0.6325 0.8799 0.6095 0.096 Uiso 1 1 calc R
C10 C 0.6962(5) 0.9879(4) 0.6897(5) 0.0782(17) Uani 1 1 d .
H10 H 0.7292 1.0238 0.6562 0.094 Uiso 1 1 calc R
C11 C 0.6925(5) 1.0062(4) 0.7744(5) 0.0815(19) Uani 1 1 d .
H11 H 0.7222 1.0569 0.8071 0.098 Uiso 1 1 calc R
C12 C 0.2727(5) 0.6015(4) 0.4166(5) 0.0830(19) Uani 1 1 d .
H12A H 0.2669 0.5571 0.4584 0.100 Uiso 1 1 calc R
H12B H 0.3358 0.5832 0.3916 0.100 Uiso 1 1 calc R
C13 C 0.1459(6) 0.6119(4) 0.3418(4) 0.0796(18) Uani 1 1 d .
H13A H 0.1542 0.6501 0.2955 0.095 Uiso 1 1 calc R
H13B H 0.1156 0.5558 0.3147 0.095 Uiso 1 1 calc R
C14 C -0.0538(6) 0.6942(4) 0.3110(3) 0.0764(18) Uani 1 1 d .
H14A H -0.1165 0.6516 0.2781 0.092 Uiso 1 1 calc R
H14B H -0.0240 0.7243 0.2685 0.092 Uiso 1 1 calc R
C15 C -0.1122(5) 0.7578(4) 0.3561(4) 0.0761(18) Uani 1 1 d .
H15A H -0.1519 0.7269 0.3925 0.091 Uiso 1 1 calc R
H15B H -0.1770 0.7912 0.3110 0.091 Uiso 1 1 calc R
C16 C 0.3676(7) 0.7419(5) 0.4148(6) 0.103(3) Uani 1 1 d .
H16A H 0.4375 0.7125 0.4059 0.134 Uiso 1 1 calc R
H16B H 0.3973 0.7945 0.4483 0.134 Uiso 1 1 calc R
H16C H 0.3050 0.7559 0.3572 0.134 Uiso 1 1 calc R
C17 C 0.4052(5) 0.6698(5) 0.5562(5) 0.097(2) Uani 1 1 d .
H17A H 0.3672 0.6351 0.5902 0.127 Uiso 1 1 calc R
H17B H 0.4319 0.7245 0.5861 0.127 Uiso 1 1 calc R
H17C H 0.4773 0.6397 0.5515 0.127 Uiso 1 1 calc R
C18 C 0.0055(5) 0.5811(3) 0.4237(4) 0.0639(14) Uani 1 1 d .
H18A H -0.0412 0.5395 0.3793 0.083 Uiso 1 1 calc R
H18B H -0.0493 0.6064 0.4517 0.083 Uiso 1 1 calc R
H18C H 0.0751 0.5526 0.4686 0.083 Uiso 1 1 calc R
C19 C -0.0548(5) 0.8601(4) 0.4814(4) 0.0789(17) Uani 1 1 d .
H19A H 0.0091 0.8996 0.5172 0.103 Uiso 1 1 calc R
H19B H -0.0705 0.8166 0.5197 0.103 Uiso 1 1 calc R
H19C H -0.1316 0.8916 0.4511 0.103 Uiso 1 1 calc R
C20 C 0.0164(6) 0.8887(4) 0.3589(4) 0.0842(19) Uani 1 1 d .
H20A H 0.0347 0.8630 0.3097 0.109 Uiso 1 1 calc R
H20B H 0.0882 0.9219 0.3956 0.109 Uiso 1 1 calc R
H20C H -0.0559 0.9263 0.3357 0.109 Uiso 1 1 calc R
Cl1 Cl 0.21861(12) 0.34175(9) 0.41264(9) 0.0583(3) Uani 1 1 d .
O21 O 0.2700(5) 0.3798(4) 0.3545(4) 0.143(2) Uani 1 1 d U
O22 O 0.0871(5) 0.3446(5) 0.3745(5) 0.156(2) Uani 1 1 d U
O23 O 0.2563(8) 0.3834(5) 0.4898(5) 0.192(3) Uani 1 1 d U
O24 O 0.2555(10) 0.2618(5) 0.4283(7) 0.223(4) Uani 1 1 d U
O25 O 0.1380(3) 0.6869(2) 0.5955(2) 0.0551(8) Uani 1 1 d D
H25A H 0.159(4) 0.729(2) 0.629(3) 0.066 Uiso 1 1 d D
H25B H 0.065(2) 0.676(3) 0.588(3) 0.066 Uiso 1 1 d D

loop_
_atom_site_aniso_label
_atom_site_aniso_U_11
_atom_site_aniso_U_22
_atom_site_aniso_U_33
_atom_site_aniso_U_23
_atom_site_aniso_U_13
_atom_site_aniso_U_12
Cu1 0.0335(3) 0.0469(3) 0.0393(3) 0.0001(2) 0.0110(2) -0.0076(2)
N1 0.044(2) 0.066(3) 0.082(3) -0.016(2) 0.031(2) -0.016(2)
N2 0.053(2) 0.060(2) 0.049(2) -0.0044(18) 0.0177(19) -0.018(2)
N3 0.042(2) 0.051(2) 0.065(3) 0.014(2) 0.0075(19) -0.0034(18)
O1 0.0519(19) 0.0560(19) 0.0451(18) -0.0082(15) 0.0148(15) -0.0179(16)
O2 0.079(3) 0.075(2) 0.051(2) -0.0053(17) 0.0290(19) -0.025(2)
C1 0.035(2) 0.053(3) 0.044(3) 0.003(2) 0.0063(19) -0.002(2)
Fe1 0.0360(3) 0.0501(4) 0.0495(4) -0.0048(3) 0.0056(3) -0.0020(3)
C2 0.033(2) 0.047(3) 0.051(3) -0.005(2) 0.0060(19) 0.0006(19)
C3 0.045(3) 0.059(3) 0.057(3) -0.012(2) 0.015(2) 0.000(2)
C4 0.056(3) 0.047(3) 0.087(4) -0.016(3) 0.011(3) 0.000(2)
C5 0.062(3) 0.050(3) 0.093(5) 0.019(3) 0.008(3) -0.005(3)
C6 0.044(3) 0.054(3) 0.054(3) 0.014(2) 0.002(2) -0.010(2)
C7 0.059(4) 0.153(7) 0.054(3) 0.017(4) 0.004(3) 0.041(4)
C8 0.055(4) 0.068(4) 0.120(6) 0.022(4) -0.003(4) 0.013(3)
C9 0.065(4) 0.092(5) 0.073(4) -0.012(4) 0.011(3) 0.020(3)
C10 0.045(3) 0.096(5) 0.092(5) -0.009(4) 0.021(3) -0.003(3)
C11 0.042(3) 0.088(4) 0.089(5) -0.029(4) -0.009(3) -0.001(3)
C12 0.061(4) 0.075(4) 0.127(5) -0.032(4) 0.051(4) -0.009(3)
C13 0.081(4) 0.088(4) 0.084(4) -0.037(3) 0.048(4) -0.026(3)
C14 0.073(4) 0.083(4) 0.050(3) 0.001(3) -0.008(3) -0.027(3)
C15 0.043(3) 0.072(4) 0.088(4) 0.016(3) -0.009(3) -0.009(3)
C16 0.097(5) 0.109(5) 0.142(7) -0.020(4) 0.091(5) -0.038(4)
C17 0.040(3) 0.111(5) 0.123(6) -0.006(4) 0.006(3) 0.017(3)
C18 0.062(3) 0.059(3) 0.070(3) -0.002(3) 0.022(3) -0.022(3)
C19 0.056(3) 0.071(4) 0.109(5) 0.006(3) 0.028(3) 0.010(3)
C20 0.086(4) 0.077(4) 0.072(4) 0.028(3) 0.005(3) -0.006(3)
Cl1 0.0568(7) 0.0661(8) 0.0595(7) -0.0115(6) 0.0299(6) -0.0095(6)
O21 0.126(4) 0.193(4) 0.132(4) 0.031(3) 0.073(3) -0.023(3)
O22 0.087(3) 0.233(5) 0.160(4) 0.014(4) 0.058(3) -0.009(3)
O23 0.211(5) 0.214(5) 0.145(4) -0.060(4) 0.057(4) -0.028(4)
O24 0.234(6) 0.141(4) 0.298(6) 0.021(4) 0.100(5) 0.030(4)
O25 0.054(2) 0.053(2) 0.058(2) 0.0069(15) 0.0188(18) -0.0076(17)

loop_
_atom_type_symbol
_atom_type_description
_atom_type_scat_dispersion_real
_atom_type_scat_dispersion_imag
_atom_type_scat_source
C C 0.0033 0.0016 'International Tables Vol C Tables 4.2.6.8 and 6.1.1.4'
H H 0.0000 0.0000 'International Tables Vol C Tables 4.2.6.8 and 6.1.1.4'
N N 0.0061 0.0033 'International Tables Vol C Tables 4.2.6.8 and 6.1.1.4'
O O 0.0106 0.0060 'International Tables Vol C Tables 4.2.6.8 and 6.1.1.4'
Cl Cl 0.1484 0.1585 'International Tables Vol C Tables 4.2.6.8 and 6.1.1.4'
Fe Fe 0.3463 0.8444 'International Tables Vol C Tables 4.2.6.8 and 6.1.1.4'
Cu Cu 0.3201 1.2651 'International Tables Vol C Tables 4.2.6.8 and 6.1.1.4'

loop_
_geom_angle_atom_site_label_1
_geom_angle_atom_site_label_2
_geom_angle_atom_site_label_3
_geom_angle
O1 Cu1 N2 168.14(14)
O1 Cu1 N3 91.70(15)
N2 Cu1 N3 86.51(17)
O1 Cu1 N1 90.69(15)
N2 Cu1 N1 85.82(17)
N3 Cu1 N1 153.71(18)
O1 Cu1 O25 92.95(13)
N2 Cu1 O25 98.83(14)
N3 Cu1 O25 105.45(15)
N1 Cu1 O25 100.57(16)
C16 N1 C12 110.0(5)
C16 N1 C17 109.2(5)
C12 N1 C17 110.0(5)
C16 N1 Cu1 108.2(4)
C12 N1 Cu1 107.0(3)
C17 N1 Cu1 112.3(3)
C18 N2 C14 109.5(4)
C18 N2 C13 109.9(4)
C14 N2 C13 112.4(4)
C18 N2 Cu1 112.6(3)
C14 N2 Cu1 105.9(3)
C13 N2 Cu1 106.5(3)
C19 N3 C20 107.6(4)
C19 N3 C15 110.4(4)
C20 N3 C15 110.3(4)
C19 N3 Cu1 114.8(3)
C20 N3 Cu1 107.8(3)
C15 N3 Cu1 105.9(3)
C1 O1 Cu1 130.8(3)
O2 C1 O1 125.9(4)
O2 C1 C2 119.7(4)
O1 C1 C2 114.4(4)
C8 Fe1 C7 41.1(3)
C8 Fe1 C11 67.5(3)
C7 Fe1 C11 40.3(3)
C8 Fe1 C3 119.7(3)
C7 Fe1 C3 107.7(2)
C11 Fe1 C3 127.8(2)
C8 Fe1 C2 108.6(2)
C7 Fe1 C2 127.9(3)
C11 Fe1 C2 166.0(3)
C3 Fe1 C2 41.19(18)
C8 Fe1 C9 39.6(3)
C7 Fe1 C9 67.9(3)
C11 Fe1 C9 66.8(2)
C3 Fe1 C9 153.4(3)
C2 Fe1 C9 119.5(2)
C8 Fe1 C6 127.4(3)
C7 Fe1 C6 165.8(3)
C11 Fe1 C6 152.4(3)
C3 Fe1 C6 69.0(2)
C2 Fe1 C6 40.70(18)
C9 Fe1 C6 108.5(2)
C8 Fe1 C4 153.6(3)
C7 Fe1 C4 118.8(3)
C11 Fe1 C4 109.0(2)
C3 Fe1 C4 40.3(2)
C2 Fe1 C4 68.11(19)
C9 Fe1 C4 165.3(3)
C6 Fe1 C4 68.3(2)
C8 Fe1 C10 66.7(3)
C7 Fe1 C10 67.5(3)
C11 Fe1 C10 39.8(3)
C3 Fe1 C10 165.3(2)
C2 Fe1 C10 152.6(2)
C9 Fe1 C10 39.4(2)
C6 Fe1 C10 119.0(2)
C4 Fe1 C10 128.4(2)
C8 Fe1 C5 165.1(3)
C7 Fe1 C5 152.3(3)
C11 Fe1 C5 119.2(3)
C3 Fe1 C5 68.1(2)
C2 Fe1 C5 68.1(2)
C9 Fe1 C5 128.2(3)
C6 Fe1 C5 40.7(2)
C4 Fe1 C5 40.2(2)
C10 Fe1 C5 109.1(3)
C6 C2 C3 108.4(4)
C6 C2 C1 125.6(4)
C3 C2 C1 126.0(4)
C6 C2 Fe1 69.9(3)
C3 C2 Fe1 69.5(3)
C1 C2 Fe1 125.6(3)
C4 C3 C2 107.1(5)
C4 C3 Fe1 70.1(3)
C2 C3 Fe1 69.3(3)
C3 C4 C5 109.2(5)
C3 C4 Fe1 69.6(3)
C5 C4 Fe1 70.5(3)
C4 C5 C6 107.9(5)
C4 C5 Fe1 69.3(3)
C6 C5 Fe1 69.0(3)
C2 C6 C5 107.4(5)
C2 C6 Fe1 69.4(2)
C5 C6 Fe1 70.3(3)
C11 C7 C8 105.9(6)
C11 C7 Fe1 69.9(3)
C8 C7 Fe1 69.4(3)
C9 C8 C7 108.1(6)
C9 C8 Fe1 70.4(4)
C7 C8 Fe1 69.5(3)
C8 C9 C10 108.9(6)
C8 C9 Fe1 70.0(4)
C10 C9 Fe1 70.9(3)
C9 C10 C11 108.1(6)
C9 C10 Fe1 69.7(3)
C11 C10 Fe1 69.5(3)
C10 C11 C7 108.8(6)
C10 C11 Fe1 70.8(3)
C7 C11 Fe1 69.8(3)
N1 C12 C13 109.7(5)
N2 C13 C12 108.7(4)
N2 C14 C15 109.3(4)
C14 C15 N3 109.7(4)
O24 Cl1 O23 108.0(6)
O24 Cl1 O21 110.4(5)
O23 Cl1 O21 110.0(5)
O24 Cl1 O22 109.6(5)
O23 Cl1 O22 109.6(5)
O21 Cl1 O22 109.3(4)

loop_
_geom_bond_atom_site_label_1
_geom_bond_atom_site_label_2
_geom_bond_distance
Cu1 O1 1.940(3)
Cu1 N2 2.035(4)
Cu1 N3 2.052(4)
Cu1 N1 2.057(4)
Cu1 O25 2.245(3)
N1 C16 1.463(7)
N1 C12 1.483(7)
N1 C17 1.483(7)
N2 C18 1.467(6)
N2 C14 1.487(6)
N2 C13 1.491(7)
N3 C19 1.457(7)
N3 C20 1.503(7)
N3 C15 1.508(6)
O1 C1 1.277(5)
O2 C1 1.239(5)
C1 C2 1.482(6)
Fe1 C8 2.027(6)
Fe1 C7 2.028(6)
Fe1 C11 2.030(5)
Fe1 C3 2.034(5)
Fe1 C2 2.031(4)
Fe1 C9 2.032(6)
Fe1 C6 2.038(5)
Fe1 C4 2.040(5)
Fe1 C10 2.046(6)
Fe1 C5 2.056(5)
C2 C6 1.415(7)
C2 C3 1.430(6)
C3 C4 1.404(7)
C4 C5 1.407(8)
C5 C6 1.424(7)
C7 C11 1.398(9)
C7 C8 1.424(9)
C8 C9 1.374(9)
C9 C10 1.375(9)
C10 C11 1.387(9)
C12 C13 1.510(8)
C14 C15 1.494(8)
Cl1 O24 1.292(8)
Cl1 O23 1.312(7)
Cl1 O21 1.379(5)
Cl1 O22 1.390(6)
